data_7714429
loop_
_publ_author_name
'Lv, Qiu'
'Guan, Qing Lin'
'Li, Jin Long'
'Li, Jin Xiao'
'Jin, Jing'
'Bai, Feng Ying'
'Xing, Yong Heng'

_publ_section_title
;
 Smart crystalline framework materials with a triazole carboxylic acid
 ligand: fluorescence sensing and catalytic reduction of PNP.
;
_journal_name_full 'Dalton transactions (Cambridge, England : 2003)'
_journal_paper_doi 10.1039/d3dt02406g
_journal_year 2023
_chemical_formula_moiety '0.5(C22 H18 N6 O10 Pb2)'
_chemical_formula_sum 'C11 H9 N3 O5 Pb'
_chemical_formula_weight 470.40
_space_group_crystal_system orthorhombic
_space_group_IT_number 62
_space_group_name_Hall '-P 2ac 2n'
_space_group_name_H-M_alt 'P n m a'
_atom_sites_solution_hydrogens mixed
_audit_creation_date 2023-09-05
_audit_creation_method
;
Olex2 1.5
(compiled 2023.08.24 svn.re1ec1418 for OlexSys, GUI svn.r6817)
;
_audit_update_record
;
2023-10-12 deposited with the CCDC.	2023-10-31 downloaded from the CCDC.
;
_cell_angle_alpha 90
_cell_angle_beta 90
_cell_angle_gamma 90
_cell_formula_units_Z 4
_cell_length_a 7.151(2)
_cell_length_b 6.596(2)
_cell_length_c 25.646(8)
_cell_measurement_reflns_used 3773
_cell_measurement_temperature 296.15
_cell_measurement_theta_max 30.52
_cell_measurement_theta_min 2.96
_cell_volume 1209.7(6)
_computing_cell_refinement 'Bruker SMART'
_computing_data_collection 'Bruker SMART'
_computing_data_reduction 'Bruker SAINT'
_computing_molecular_graphics 'Bruker SHELXTL'
_computing_publication_material 'Bruker SHELXTL'
_computing_structure_refinement 'SHELXL-97 (Sheldrick, 1997)'
_computing_structure_solution 'SHELXS-97 (Sheldrick, 1990)'
_diffrn_ambient_temperature 296.15
_diffrn_detector 'Bruker APEX2 area detector'
_diffrn_detector_area_resol_mean 7.9
_diffrn_detector_type 'CCD area detector'
_diffrn_measured_fraction_theta_full 0.966
_diffrn_measured_fraction_theta_max 0.969
_diffrn_measurement_device 'three-circle diffractometer'
_diffrn_measurement_device_type 'Bruker SMART APEX2 area detector'
_diffrn_measurement_method '\w and \f scans'
_diffrn_radiation_monochromator 'mirror optics'
_diffrn_radiation_probe x-ray
_diffrn_radiation_type MoK\a
_diffrn_radiation_wavelength 0.71073
_diffrn_reflns_av_R_equivalents 0.0675
_diffrn_reflns_av_unetI/netI 0.0593
_diffrn_reflns_Laue_measured_fraction_full 0.966
_diffrn_reflns_Laue_measured_fraction_max 0.969
_diffrn_reflns_limit_h_max 8
_diffrn_reflns_limit_h_min -8
_diffrn_reflns_limit_k_max 7
_diffrn_reflns_limit_k_min -8
_diffrn_reflns_limit_l_max 24
_diffrn_reflns_limit_l_min -32
_diffrn_reflns_number 5562
_diffrn_reflns_point_group_measured_fraction_full 0.966
_diffrn_reflns_point_group_measured_fraction_max 0.969
_diffrn_reflns_theta_full 25.242
_diffrn_reflns_theta_max 26.371
_diffrn_reflns_theta_min 2.957
_diffrn_source 'microfocus sealed X-ray tube'
_diffrn_source_current 25.0
_diffrn_source_power 1.125
_diffrn_source_type 'Incoatec I\ms'
_diffrn_source_voltage 45.0
_diffrn_standards_number 0
_exptl_absorpt_coefficient_mu 13.972
_exptl_absorpt_correction_T_max 0.7462
_exptl_absorpt_correction_T_min 0.5148
_exptl_absorpt_correction_type multi-scan
_exptl_absorpt_process_details
;
SADABS-2014/5 (Bruker,2014/5) was used for absorption correction.
wR2(int) was 0.1445 before and 0.0868 after correction.
The Ratio of minimum to maximum transmission is 0.6899.
The \l/2 correction factor is 0.00150.
;
_exptl_crystal_colour colourless
_exptl_crystal_colour_primary colourless
_exptl_crystal_density_diffrn 2.583
_exptl_crystal_description block
_exptl_crystal_F_000 872
_exptl_crystal_size_max 0.13
_exptl_crystal_size_mid 0.12
_exptl_crystal_size_min 0.1
_refine_diff_density_max 1.686
_refine_diff_density_min -2.371
_refine_diff_density_rms 0.453
_refine_ls_extinction_method none
_refine_ls_goodness_of_fit_ref 1.095
_refine_ls_hydrogen_treatment constr
_refine_ls_matrix_type full
_refine_ls_number_parameters 159
_refine_ls_number_reflns 1306
_refine_ls_number_restraints 196
_refine_ls_restrained_S_all 1.016
_refine_ls_R_factor_all 0.0728
_refine_ls_R_factor_gt 0.0686
_refine_ls_shift/su_max 0.000
_refine_ls_shift/su_mean 0.000
_refine_ls_structure_factor_coef Fsqd
_refine_ls_weighting_details 'w=1/[\s^2^(Fo^2^)+(0.0795P)^2^+103.6095P] where P=(Fo^2^+2Fc^2^)/3'
_refine_ls_weighting_scheme calc
_refine_ls_wR_factor_gt 0.1916
_refine_ls_wR_factor_ref 0.1940
_reflns_Friedel_coverage 0.000
_reflns_number_gt 1190
_reflns_number_total 1306
_reflns_threshold_expression >2sigma(I)
_cod_data_source_file d3dt02406g2.cif
_cod_data_source_block 123
_cod_original_cell_volume 1209.7(7)
_cod_database_code 7714429
_shelx_shelxl_version_number 2018/3
_shelx_space_group_comment
;
The symmetry employed for this shelxl refinement is uniquely defined
by the following loop, which should always be used as a source of
symmetry information in preference to the above space-group names.
They are only intended as comments.
;
_shelx_estimated_absorpt_t_max 0.336
_shelx_estimated_absorpt_t_min 0.264
_olex2_refinement_description
;
1. Fixed Uiso
 At 1.2 times of:
  All C(H) groups
 At 1.5 times of:
  All C(H,H,H) groups, All O(H,H) groups
2. Restrained distances
 O4-C2 = C2-O16
 1.25 with sigma of 0.02
 C5-C2
 1.48 with sigma of 0.02
 O4-O16
 2.165 with sigma of 0.04
3. Restrained planarity
 O4, C12, C15, C13, C5, C18, C10, O16, C2
 with sigma of 0.01
4. Uiso/Uaniso restraints and constraints
Uanis(N19) \\sim Ueq, Uanis(N3) \\sim Ueq, Uanis(N14) \\sim Ueq, Uanis(C7)
\\sim Ueq, Uanis(C17) \\sim Ueq, Uanis(C9) \\sim Ueq: with sigma of 0.01 and
sigma for terminal atoms of 0.02
Uanis(O8) \\sim Ueq, Uanis(O11) \\sim Ueq: with sigma of 0.01 and sigma for
terminal atoms of 0.02
Uanis(C9) = Uanis(C17)
5. Rigid body (RIGU) restrains
 O11, C1, C7, N3, N19, N14
 with sigma for 1-2 distances of 0.001 and sigma for 1-3 distances of 0.001
 C12, C5, C13, C18, C15, C10
 with sigma for 1-2 distances of 0.001 and sigma for 1-3 distances of 0.001
 C5, O4, C12, C15, C13, C18, C10, O16, C2
 with sigma for 1-2 distances of 0.001 and sigma for 1-3 distances of 0.001
 C9, C17, C7, C2, N14, O11, O16, C1, O20, N3, C15, O4, C13, O8, C5, N19, C18,
 C10, C12
 with sigma for 1-2 distances of 0.001 and sigma for 1-3 distances of 0.001
6. Others
 Fixed Sof: C1(0.5) O4(0.5) N19(0.5) C12(0.5) C15(0.5) H15(0.5) C13(0.5)
 H13(0.5) C5(0.5) C18(0.5) H18(0.5) C10(0.5) H10(0.5) N3(0.5) N14(0.5) O11(0.5)
 C7(0.5) O8(0.5) O16(0.5) C2(0.5) C17(0.5) H17A(0.5) H17B(0.5) H17C(0.5)
 C9(0.5) O20(0.5) H20A(0.5) H20B(0.5)
 Fixed X: O8(0.3174)
 Fixed Y: O8(0.905449)
 Fixed Z: O8(0.45088)
7.a Rotating group:
 O20(H20A,H20B)
7.b Aromatic/amide H refined with riding coordinates:
 C15(H15), C13(H13), C18(H18), C10(H10)
7.c Fitted hexagon refined as free rotating group:
 C12(C15,C13,C5,C18,C10)
7.d Idealised Me refined as rotating group:
 C17(H17A,H17B,H17C)
;
_olex2_submission_special_instructions 'No special instructions were received'

loop_
_space_group_symop_operation_xyz
'x, y, z'
'-x+1/2, -y, z+1/2'
'-x, y+1/2, -z'
'x+1/2, -y+1/2, -z+1/2'
'-x, -y, -z'
'x-1/2, y, -z-1/2'
'x, -y-1/2, z'
'-x-1/2, y-1/2, z-1/2'

loop_
_atom_site_label
_atom_site_type_symbol
_atom_site_fract_x
_atom_site_fract_y
_atom_site_fract_z
_atom_site_U_iso_or_equiv
_atom_site_adp_type
_atom_site_occupancy
_atom_site_site_symmetry_order
_atom_site_calc_flag
_atom_site_refinement_flags_posn
_atom_site_refinement_flags_adp
_atom_site_refinement_flags_occupancy
_atom_site_disorder_assembly
_atom_site_disorder_group
Pb6 Pb 0.14713(13) 0.250000 0.47069(3) 0.0208(4) Uani 1 2 d S T P . .
C1 C 0.230(4) 0.761(14) 0.4417(9) 0.020(5) Uani 0.5 1 d . . P A -1
O4 O 0.347(3) 0.519(4) 0.0579(10) 0.052(9) Uani 0.5 1 d D . P A -1
N19 N 0.145(4) 0.470(5) 0.3230(11) 0.024(4) Uani 0.5 1 d . U P A -1
C12 C 0.224(2) 0.648(3) 0.2477(5) 0.020(4) Uani 0.5 1 d G . P A -1
C15 C 0.292(2) 0.483(3) 0.2199(7) 0.022(5) Uani 0.5 1 d G . P A -1
H15 H 0.324590 0.364793 0.237316 0.026 Uiso 0.5 1 calc R U P A -1
C13 C 0.310(2) 0.495(3) 0.1660(7) 0.023(5) Uani 0.5 1 d G . P A -1
H13 H 0.355753 0.384225 0.147411 0.027 Uiso 0.5 1 calc R U P A -1
C5 C 0.2613(16) 0.672(3) 0.1400(5) 0.019(5) Uani 0.5 1 d DG . P A -1
C18 C 0.194(2) 0.837(3) 0.1678(7) 0.020(5) Uani 0.5 1 d G . P A -1
H18 H 0.160648 0.955445 0.150318 0.025 Uiso 0.5 1 calc R U P A -1
C10 C 0.175(2) 0.825(3) 0.2216(7) 0.024(6) Uani 0.5 1 d G . P A -1
H10 H 0.129484 0.936016 0.240223 0.029 Uiso 0.5 1 calc R U P A -1
N3 N 0.138(4) 0.476(5) 0.3753(10) 0.021(4) Uani 0.5 1 d . U P A -1
N14 N 0.203(4) 0.645(5) 0.3014(10) 0.020(3) Uani 0.5 1 d . U P A -1
O11 O 0.161(3) 0.627(4) 0.4752(9) 0.024(4) Uani 0.5 1 d . U P A -1
C7 C 0.215(4) 0.673(5) 0.3847(12) 0.020(4) Uani 0.5 1 d . U P A -1
O8 O 0.317400 0.905449 0.450880 0.027(5) Uani 0.5 1 d . U P A -1
O16 O 0.240(3) 0.832(4) 0.0607(9) 0.032(5) Uani 0.5 1 d D . P A -1
C2 C 0.286(2) 0.669(4) 0.0826(8) 0.019(5) Uani 0.5 1 d D . P A -1
C17 C 0.309(5) 0.989(6) 0.3311(13) 0.022(3) Uani 0.5 1 d . U P A -1
H17A H 0.408437 0.985629 0.305958 0.033 Uiso 0.5 1 calc R U P A -1
H17B H 0.352455 1.053504 0.362422 0.033 Uiso 0.5 1 calc R U P A -1
H17C H 0.205600 1.064610 0.317129 0.033 Uiso 0.5 1 calc R U P A -1
C9 C 0.247(4) 0.776(6) 0.3433(10) 0.022(3) Uani 0.5 1 d . U P A -1
O20 O 0.503(3) 0.199(4) 0.4479(11) 0.031(7) Uani 0.5 1 d . . P A -1
H20A H 0.608128 0.295122 0.454136 0.046 Uiso 0.5 1 d R U P A -1
H20B H 0.561780 0.078476 0.431117 0.046 Uiso 0.5 1 d R U P A -1

loop_
_atom_site_aniso_label
_atom_site_aniso_U_11
_atom_site_aniso_U_22
_atom_site_aniso_U_33
_atom_site_aniso_U_23
_atom_site_aniso_U_13
_atom_site_aniso_U_12
Pb6 0.0312(6) 0.0170(5) 0.0142(5) 0.000 -0.0010(4) 0.000
C1 0.022(11) 0.021(7) 0.018(3) -0.008(4) -0.001(4) 0.000(8)
O4 0.10(2) 0.035(8) 0.022(8) -0.004(7) 0.024(12) 0.025(12)
N19 0.030(9) 0.025(5) 0.018(4) -0.010(3) 0.002(4) -0.001(5)
C12 0.013(11) 0.031(6) 0.018(3) -0.009(3) 0.003(4) 0.004(6)
C15 0.016(13) 0.033(7) 0.017(4) -0.010(4) 0.001(6) 0.006(8)
C13 0.021(14) 0.030(7) 0.017(4) -0.010(5) 0.002(6) 0.003(8)
C5 0.009(11) 0.030(7) 0.018(5) -0.009(4) 0.004(5) 0.000(7)
C18 0.014(12) 0.031(7) 0.017(5) -0.009(4) 0.003(6) 0.002(7)
C10 0.022(14) 0.032(7) 0.017(5) -0.008(4) 0.004(6) 0.007(7)
N3 0.023(9) 0.023(5) 0.018(4) -0.010(3) 0.002(4) 0.000(5)
N14 0.018(8) 0.023(4) 0.018(3) -0.009(3) 0.002(3) 0.004(5)
O11 0.031(8) 0.024(7) 0.019(4) -0.007(5) 0.001(5) -0.003(6)
C7 0.020(9) 0.022(5) 0.018(3) -0.008(3) 0.000(3) 0.001(5)
O8 0.036(10) 0.026(7) 0.021(7) -0.007(6) -0.004(7) -0.008(7)
O16 0.048(15) 0.029(7) 0.018(7) -0.008(6) 0.007(9) 0.008(8)
C2 0.013(12) 0.026(7) 0.018(5) -0.009(5) 0.006(6) -0.002(7)
C17 0.025(7) 0.022(4) 0.018(3) -0.008(3) 0.001(4) 0.002(5)
C9 0.025(7) 0.022(4) 0.018(3) -0.008(3) 0.001(4) 0.002(5)
O20 0.018(10) 0.024(19) 0.051(15) -0.005(11) -0.012(10) 0.006(9)

loop_
_atom_type_symbol
_atom_type_description
_atom_type_scat_dispersion_real
_atom_type_scat_dispersion_imag
_atom_type_scat_source
C C 0.0033 0.0016 'International Tables Vol C Tables 4.2.6.8 and 6.1.1.4'
H H 0.0000 0.0000 'International Tables Vol C Tables 4.2.6.8 and 6.1.1.4'
N N 0.0061 0.0033 'International Tables Vol C Tables 4.2.6.8 and 6.1.1.4'
O O 0.0106 0.0060 'International Tables Vol C Tables 4.2.6.8 and 6.1.1.4'
Pb Pb -3.3944 10.1111 'International Tables Vol C Tables 4.2.6.8 and 6.1.1.4'

loop_
_geom_angle_atom_site_label_1
_geom_angle_atom_site_label_2
_geom_angle_atom_site_label_3
_geom_angle
_geom_angle_site_symmetry_1
_geom_angle_site_symmetry_3
_geom_angle_publ_flag
O11 Pb6 O20 95.8(7) . . ?
O11 C1 C7 109(6) . . ?
O8 C1 O11 128(2) . . ?
O8 C1 C7 121(4) . . ?
N3 N19 N14 113(3) . . ?
C15 C12 C10 120.0 . . ?
N14 C12 C15 122.3(18) . . ?
N14 C12 C10 117.7(18) . . ?
C12 C15 H15 120.0 . . ?
C12 C15 C13 120.0 . . ?
C13 C15 H15 120.0 . . ?
C15 C13 H13 120.0 . . ?
C5 C13 C15 120.0 . . ?
C5 C13 H13 120.0 . . ?
C13 C5 C18 120.0 . . ?
C13 C5 C2 115.9(15) . . ?
C18 C5 C2 124.1(15) . . ?
C5 C18 H18 120.0 . . ?
C10 C18 C5 120.0 . . ?
C10 C18 H18 120.0 . . ?
C12 C10 H10 120.0 . . ?
C18 C10 C12 120.0 . . ?
C18 C10 H10 120.0 . . ?
N19 N3 C7 100(3) . . ?
N19 N14 C12 117(2) . . ?
N19 N14 C9 106(3) . . ?
C12 N14 C9 136(3) . . ?
C1 O11 Pb6 130(3) . . ?
N3 C7 C1 121(4) . . ?
C9 C7 C1 124(4) . . ?
C9 C7 N3 114(3) . . ?
O4 C2 C5 124(2) . . ?
O4 C2 O16 123(2) . . ?
O16 C2 C5 113.8(19) . . ?
H17A C17 H17B 109.5 . . ?
H17A C17 H17C 109.5 . . ?
H17B C17 H17C 109.5 . . ?
C9 C17 H17A 109.5 . . ?
C9 C17 H17B 109.5 . . ?
C9 C17 H17C 109.5 . . ?
N14 C9 C17 119(3) . . ?
C7 C9 N14 105(3) . . ?
C7 C9 C17 136(3) . . ?
Pb6 O20 H20A 127.5 . . ?
Pb6 O20 H20B 127.2 . . ?
H20A O20 H20B 105.3 . . ?

loop_
_geom_bond_atom_site_label_1
_geom_bond_atom_site_label_2
_geom_bond_distance
_geom_bond_site_symmetry_2
_geom_bond_publ_flag
Pb6 O11 2.49(3) . ?
Pb6 O20 2.64(2) . ?
C1 O11 1.33(7) . ?
C1 C7 1.58(5) . ?
C1 O8 1.16(8) . ?
O4 C2 1.253(18) . ?
N19 N3 1.34(4) . ?
N19 N14 1.34(4) . ?
C12 C15 1.3900 . ?
C12 C10 1.3900 . ?
C12 N14 1.39(3) . ?
C15 H15 0.9300 . ?
C15 C13 1.3900 . ?
C13 H13 0.9300 . ?
C13 C5 1.3900 . ?
C5 C18 1.3900 . ?
C5 C2 1.482(18) . ?
C18 H18 0.9300 . ?
C18 C10 1.3900 . ?
C10 H10 0.9300 . ?
N3 C7 1.43(5) . ?
N14 C9 1.41(4) . ?
C7 C9 1.28(5) . ?
O16 C2 1.255(18) . ?
C17 H17A 0.9600 . ?
C17 H17B 0.9600 . ?
C17 H17C 0.9600 . ?
C17 C9 1.51(5) . ?
O20 H20A 0.9951 . ?
O20 H20B 0.9940 . ?

loop_
_geom_torsion_atom_site_label_1
_geom_torsion_atom_site_label_2
_geom_torsion_atom_site_label_3
_geom_torsion_atom_site_label_4
_geom_torsion
_geom_torsion_site_symmetry_1
_geom_torsion_site_symmetry_2
_geom_torsion_site_symmetry_3
_geom_torsion_site_symmetry_4
_geom_torsion_publ_flag
C1 C7 C9 N14 -175(3) . . . . ?
C1 C7 C9 C17 2(6) . . . . ?
N19 N3 C7 C1 177(3) . . . . ?
N19 N3 C7 C9 5(4) . . . . ?
N19 N14 C9 C7 1(3) . . . . ?
N19 N14 C9 C17 -178(3) . . . . ?
C12 C15 C13 C5 0.0 . . . . ?
C12 N14 C9 C7 -171(3) . . . . ?
C12 N14 C9 C17 11(5) . . . . ?
C15 C12 C10 C18 0.0 . . . . ?
C15 C12 N14 N19 -37(3) . . . . ?
C15 C12 N14 C9 134(3) . . . . ?
C15 C13 C5 C18 0.0 . . . . ?
C15 C13 C5 C2 -179.98(13) . . . . ?
C13 C5 C18 C10 0.0 . . . . ?
C13 C5 C2 O4 0.0(2) . . . . ?
C13 C5 C2 O16 179.98(15) . . . . ?
C5 C18 C10 C12 0.0 . . . . ?
C18 C5 C2 O4 179.99(12) . . . . ?
C18 C5 C2 O16 0.0(2) . . . . ?
C10 C12 C15 C13 0.0 . . . . ?
C10 C12 N14 N19 143(2) . . . . ?
C10 C12 N14 C9 -46(4) . . . . ?
N3 N19 N14 C12 177(2) . . . . ?
N3 N19 N14 C9 3(4) . . . . ?
N3 C7 C9 N14 -4(4) . . . . ?
N3 C7 C9 C17 174(3) . . . . ?
N14 N19 N3 C7 -5(3) . . . . ?
N14 C12 C15 C13 -179.9(18) . . . . ?
N14 C12 C10 C18 179.9(17) . . . . ?
O11 C1 C7 N3 -1(5) . . . . ?
O11 C1 C7 C9 170(3) . . . . ?
C7 C1 O11 Pb6 29(4) . . . . ?
O8 C1 O11 Pb6 -138(5) . . . . ?
O8 C1 C7 N3 168(4) . . . . ?
O8 C1 C7 C9 -21(6) . . . . ?
C2 C5 C18 C10 179.98(14) . . . . ?
